data_7102758
loop_
_publ_author_name
'Chivers, Tristram'
'Copsey, May C'
'Parvez, Masood'

_publ_section_title
;
 Formation of a chiral NPPN ligand via metallation of acyclic NPNCN
 systems.
;
_journal_issue 24
_journal_name_full 'Chemical communications (Cambridge, England)'
_journal_page_first 2818
_journal_page_last 2819
_journal_paper_doi 10.1039/b413137a
_journal_year 2004
_chemical_absolute_configuration ad
_chemical_formula_moiety 'C39 H53 Al N2 P2'
_chemical_formula_sum 'C39 H53 Al N2 P2'
_chemical_formula_weight 638.75
_chemical_name_systematic
;
?
;
_space_group_IT_number 19
_symmetry_cell_setting orthorhombic
_symmetry_space_group_name_Hall 'P 2ac 2ab'
_symmetry_space_group_name_H-M 'P 21 21 21'
_atom_sites_solution_hydrogens geom
_atom_sites_solution_primary direct
_atom_sites_solution_secondary difmap
_audit_creation_method SHELXL-97
_cell_angle_alpha 90.00
_cell_angle_beta 90.00
_cell_angle_gamma 90.00
_cell_formula_units_Z 4
_cell_length_a 9.5496(19)
_cell_length_b 13.510(3)
_cell_length_c 29.730(6)
_cell_measurement_temperature 173(2)
_cell_volume 3835.5(13)
_computing_cell_refinement 'Nonius DENZO'
_computing_data_collection 'Nonius COLLECT'
_computing_data_reduction 'Nonius DENZO'
_computing_molecular_graphics 'Bruker SHELXTL'
_computing_publication_material 'Bruker SHELXTL'
_computing_structure_refinement 'SHELXL-97 (Sheldrick, 1997)'
_computing_structure_solution 'SHELXS-97 (Sheldrick, 1990)'
_diffrn_ambient_temperature 173(2)
_diffrn_measured_fraction_theta_full 0.992
_diffrn_measured_fraction_theta_max 0.992
_diffrn_measurement_device_type 'Nonius Kappa CCD'
_diffrn_measurement_method 'phi/omega scans'
_diffrn_radiation_monochromator graphite
_diffrn_radiation_source 'fine-focus sealed tube'
_diffrn_radiation_type MoK\a
_diffrn_radiation_wavelength 0.71073
_diffrn_reflns_av_R_equivalents 0.0000
_diffrn_reflns_av_sigmaI/netI 0.073
_diffrn_reflns_limit_h_max 12
_diffrn_reflns_limit_h_min -12
_diffrn_reflns_limit_k_max 17
_diffrn_reflns_limit_k_min -17
_diffrn_reflns_limit_l_max 38
_diffrn_reflns_limit_l_min -38
_diffrn_reflns_number 25345
_diffrn_reflns_theta_full 27.47
_diffrn_reflns_theta_max 27.47
_diffrn_reflns_theta_min 3.02
_exptl_absorpt_coefficient_mu 0.164
_exptl_absorpt_correction_T_max 0.9759
_exptl_absorpt_correction_T_min 0.9602
_exptl_absorpt_correction_type integration
_exptl_crystal_colour colourless
_exptl_crystal_density_diffrn 1.106
_exptl_crystal_density_method 'not measured'
_exptl_crystal_description block
_exptl_crystal_F_000 1376
_exptl_crystal_size_max 0.25
_exptl_crystal_size_mid 0.20
_exptl_crystal_size_min 0.15
_refine_diff_density_max 0.358
_refine_diff_density_min -0.255
_refine_diff_density_rms 0.056
_refine_ls_abs_structure_details 'Flack H D (1983); 3829 Friedel pairs'
_refine_ls_abs_structure_Flack 0.01(10)
_refine_ls_extinction_method none
_refine_ls_goodness_of_fit_ref 1.040
_refine_ls_hydrogen_treatment mixed
_refine_ls_matrix_type full
_refine_ls_number_parameters 408
_refine_ls_number_reflns 8718
_refine_ls_number_restraints 0
_refine_ls_restrained_S_all 1.040
_refine_ls_R_factor_all 0.0840
_refine_ls_R_factor_gt 0.0515
_refine_ls_shift/su_max 0.001
_refine_ls_shift/su_mean 0.000
_refine_ls_structure_factor_coef Fsqd
_refine_ls_weighting_details 'calc w==1/[\s^2^(Fo^2^)+(0.0654P)^2^+1.1785P] where P==(Fo^2^+2Fc^2^)/3'
_refine_ls_weighting_scheme calc
_refine_ls_wR_factor_gt 0.1170
_refine_ls_wR_factor_ref 0.1359
_reflns_number_gt 6593
_reflns_number_total 8718
_reflns_threshold_expression >2sigma(I)
_cod_data_source_file b413137a.txt
_cod_data_source_block complex3
_cod_original_sg_symbol_H-M P212121
_cod_database_code 7102758

loop_
_symmetry_equiv_pos_as_xyz
'x, y, z'
'-x+1/2, -y, z+1/2'
'-x, y+1/2, -z+1/2'
'x+1/2, -y+1/2, -z'

loop_
_atom_site_label
_atom_site_type_symbol
_atom_site_fract_x
_atom_site_fract_y
_atom_site_fract_z
_atom_site_U_iso_or_equiv
_atom_site_adp_type
_atom_site_occupancy
_atom_site_symmetry_multiplicity
_atom_site_calc_flag
_atom_site_refinement_flags
Al1 Al 0.26338(9) 0.49710(7) 0.90826(3) 0.0364(2) Uani 1 1 d .
P1 P 0.42988(8) 0.62422(5) 0.83763(2) 0.03289(16) Uani 1 1 d .
P2 P 0.55535(7) 0.50084(6) 0.86750(2) 0.03316(16) Uani 1 1 d .
N1 N 0.2778(2) 0.58958(16) 0.86071(7) 0.0332(5) Uani 1 1 d .
N2 N 0.4439(2) 0.43741(16) 0.89763(7) 0.0334(5) Uani 1 1 d .
C1 C 0.0932(3) 0.4115(2) 0.89863(11) 0.0413(7) Uani 1 1 d .
H1A H 0.0950 0.3841 0.8681 0.062 Uiso 1 1 calc R
H1B H 0.0084 0.4514 0.9026 0.062 Uiso 1 1 calc R
H1C H 0.0933 0.3573 0.9205 0.062 Uiso 1 1 calc R
C2 C 0.2522(3) 0.5557(2) 0.97036(9) 0.0436(7) Uani 1 1 d .
H2A H 0.3452 0.5787 0.9796 0.065 Uiso 1 1 calc R
H2B H 0.2192 0.5052 0.9915 0.065 Uiso 1 1 calc R
H2C H 0.1868 0.6116 0.9702 0.065 Uiso 1 1 calc R
C3 C 0.7045(3) 0.5491(2) 0.89744(10) 0.0444(7) Uani 1 1 d .
H3A H 0.6723 0.5906 0.9224 0.067 Uiso 1 1 calc R
H3B H 0.7620 0.5888 0.8769 0.067 Uiso 1 1 calc R
H3C H 0.7604 0.4941 0.9092 0.067 Uiso 1 1 calc R
C4 C 0.5012(3) 0.7263(2) 0.87119(9) 0.0357(6) Uani 1 1 d .
C5 C 0.4777(4) 0.7389(3) 0.91747(10) 0.0495(8) Uani 1 1 d .
H5 H 0.4235 0.6920 0.9337 0.059 Uiso 1 1 calc R
C6 C 0.5343(4) 0.8206(3) 0.93932(11) 0.0624(10) Uani 1 1 d .
H6 H 0.5176 0.8298 0.9705 0.075 Uiso 1 1 calc R
C7 C 0.6142(4) 0.8882(3) 0.91621(11) 0.0605(10) Uani 1 1 d .
H7 H 0.6536 0.9431 0.9316 0.073 Uiso 1 1 calc R
C8 C 0.6371(4) 0.8770(2) 0.87159(11) 0.0565(9) Uani 1 1 d .
H8 H 0.6924 0.9241 0.8558 0.068 Uiso 1 1 calc R
C9 C 0.5798(3) 0.7967(2) 0.84869(9) 0.0416(7) Uani 1 1 d .
H9 H 0.5949 0.7902 0.8172 0.050 Uiso 1 1 calc R
C10 C 0.6393(3) 0.4300(2) 0.82341(9) 0.0392(7) Uani 1 1 d .
C11 C 0.7361(3) 0.3568(2) 0.83436(11) 0.0469(7) Uani 1 1 d .
H11 H 0.7570 0.3436 0.8650 0.056 Uiso 1 1 calc R
C12 C 0.8019(3) 0.3032(3) 0.80083(13) 0.0545(9) Uani 1 1 d .
H12 H 0.8678 0.2533 0.8086 0.065 Uiso 1 1 calc R
C13 C 0.7724(4) 0.3217(3) 0.75636(13) 0.0585(9) Uani 1 1 d .
H13 H 0.8174 0.2842 0.7335 0.070 Uiso 1 1 calc R
C14 C 0.6773(4) 0.3949(3) 0.74466(11) 0.0549(9) Uani 1 1 d .
H14 H 0.6578 0.4081 0.7139 0.066 Uiso 1 1 calc R
C15 C 0.6107(3) 0.4489(2) 0.77834(10) 0.0454(7) Uani 1 1 d .
H15 H 0.5453 0.4990 0.7705 0.054 Uiso 1 1 calc R
C16 C 0.1534(3) 0.6152(2) 0.83523(9) 0.0342(6) Uani 1 1 d .
C17 C 0.1180(3) 0.5643(2) 0.79574(9) 0.0373(6) Uani 1 1 d .
C18 C -0.0086(3) 0.5857(2) 0.77478(11) 0.0457(7) Uani 1 1 d .
H18 H -0.0343 0.5501 0.7485 0.055 Uiso 1 1 calc R
C19 C -0.0973(3) 0.6571(2) 0.79120(10) 0.0489(8) Uani 1 1 d .
H19 H -0.1837 0.6703 0.7766 0.059 Uiso 1 1 calc R
C20 C -0.0597(4) 0.7093(2) 0.82909(10) 0.0481(8) Uani 1 1 d .
H20 H -0.1205 0.7597 0.8399 0.058 Uiso 1 1 calc R
C21 C 0.0645(3) 0.6905(2) 0.85201(9) 0.0382(6) Uani 1 1 d .
C22 C 0.2143(3) 0.4887(2) 0.77434(9) 0.0416(7) Uani 1 1 d .
H22 H 0.2915 0.4745 0.7962 0.050 Uiso 1 1 calc R
C23 C 0.1431(4) 0.3914(2) 0.76329(12) 0.0577(9) Uani 1 1 d .
H23A H 0.0992 0.3646 0.7905 0.087 Uiso 1 1 calc R
H23B H 0.2127 0.3443 0.7519 0.087 Uiso 1 1 calc R
H23C H 0.0713 0.4024 0.7403 0.087 Uiso 1 1 calc R
C24 C 0.2804(4) 0.5330(3) 0.73204(10) 0.0531(8) Uani 1 1 d .
H24A H 0.2071 0.5464 0.7098 0.080 Uiso 1 1 calc R
H24B H 0.3482 0.4861 0.7195 0.080 Uiso 1 1 calc R
H24C H 0.3282 0.5949 0.7398 0.080 Uiso 1 1 calc R
C25 C 0.1023(3) 0.7534(2) 0.89268(9) 0.0455(7) Uani 1 1 d .
H25 H 0.1864 0.7226 0.9071 0.055 Uiso 1 1 calc R
C26 C 0.1437(5) 0.8582(3) 0.87814(13) 0.0729(11) Uani 1 1 d .
H26A H 0.2204 0.8546 0.8563 0.109 Uiso 1 1 calc R
H26B H 0.1743 0.8960 0.9045 0.109 Uiso 1 1 calc R
H26C H 0.0629 0.8910 0.8644 0.109 Uiso 1 1 calc R
C27 C -0.0150(4) 0.7549(3) 0.92800(11) 0.0679(11) Uani 1 1 d .
H27A H -0.0981 0.7869 0.9153 0.102 Uiso 1 1 calc R
H27B H 0.0164 0.7918 0.9545 0.102 Uiso 1 1 calc R
H27C H -0.0381 0.6869 0.9367 0.102 Uiso 1 1 calc R
C28 C 0.4884(3) 0.3420(2) 0.91523(10) 0.0425(7) Uani 1 1 d .
C29 C 0.4556(4) 0.2548(2) 0.89126(11) 0.0486(8) Uani 1 1 d .
C30 C 0.5066(5) 0.1647(3) 0.90730(15) 0.0787(13) Uani 1 1 d .
H30 H 0.4864 0.1058 0.8911 0.094 Uiso 1 1 calc R
C31 C 0.5851(7) 0.1592(4) 0.94585(17) 0.1063(19) Uani 1 1 d .
H31 H 0.6223 0.0975 0.9555 0.128 Uiso 1 1 calc R
C32 C 0.6094(6) 0.2444(3) 0.97049(15) 0.0900(15) Uani 1 1 d .
H32 H 0.6595 0.2395 0.9980 0.108 Uiso 1 1 calc R
C33 C 0.5631(4) 0.3368(3) 0.95637(11) 0.0550(8) Uani 1 1 d .
C34 C 0.3619(3) 0.2516(2) 0.84924(10) 0.0465(7) Uani 1 1 d .
H34 H 0.3316 0.3207 0.8420 0.056 Uiso 1 1 calc R
C35 C 0.4340(4) 0.2087(3) 0.80826(12) 0.0596(9) Uani 1 1 d .
H35A H 0.5158 0.2492 0.8007 0.089 Uiso 1 1 calc R
H35B H 0.3687 0.2082 0.7828 0.089 Uiso 1 1 calc R
H35C H 0.4642 0.1408 0.8148 0.089 Uiso 1 1 calc R
C36 C 0.2299(4) 0.1887(3) 0.85883(15) 0.0700(11) Uani 1 1 d .
H36A H 0.1666 0.1920 0.8329 0.105 Uiso 1 1 calc R
H36B H 0.1822 0.2145 0.8855 0.105 Uiso 1 1 calc R
H36C H 0.2574 0.1198 0.8641 0.105 Uiso 1 1 calc R
C37 C 0.5840(4) 0.4229(3) 0.98765(11) 0.0562(9) Uani 1 1 d .
H37 H 0.5533 0.4844 0.9717 0.067 Uiso 1 1 calc R
C38 C 0.4920(4) 0.4104(3) 1.02995(12) 0.0711(11) Uani 1 1 d .
H38A H 0.3940 0.4020 1.0209 0.107 Uiso 1 1 calc R
H38B H 0.5008 0.4693 1.0490 0.107 Uiso 1 1 calc R
H38C H 0.5229 0.3519 1.0468 0.107 Uiso 1 1 calc R
C39 C 0.7373(4) 0.4371(4) 1.00229(13) 0.0792(12) Uani 1 1 d .
H39A H 0.7658 0.3815 1.0214 0.119 Uiso 1 1 calc R
H39B H 0.7462 0.4990 1.0192 0.119 Uiso 1 1 calc R
H39C H 0.7974 0.4397 0.9756 0.119 Uiso 1 1 calc R

loop_
_atom_site_aniso_label
_atom_site_aniso_U_11
_atom_site_aniso_U_22
_atom_site_aniso_U_33
_atom_site_aniso_U_23
_atom_site_aniso_U_13
_atom_site_aniso_U_12
Al1 0.0354(4) 0.0400(4) 0.0339(4) 0.0075(4) 0.0063(3) 0.0062(4)
P1 0.0369(4) 0.0339(3) 0.0279(3) -0.0018(3) 0.0013(3) -0.0023(3)
P2 0.0313(3) 0.0358(4) 0.0323(3) -0.0035(3) 0.0011(3) 0.0011(3)
N1 0.0338(12) 0.0358(12) 0.0302(11) 0.0015(9) 0.0004(10) 0.0024(10)
N2 0.0337(12) 0.0345(12) 0.0320(11) 0.0005(9) 0.0019(10) 0.0025(10)
C1 0.0256(14) 0.0445(17) 0.0539(17) 0.0197(14) 0.0094(12) 0.0001(12)
C2 0.0546(19) 0.0496(18) 0.0268(13) 0.0075(12) 0.0152(13) 0.0156(15)
C3 0.0398(16) 0.0487(17) 0.0447(16) -0.0037(14) -0.0046(13) -0.0023(14)
C4 0.0368(14) 0.0350(15) 0.0352(14) -0.0023(12) -0.0024(12) 0.0038(12)
C5 0.060(2) 0.055(2) 0.0329(15) -0.0087(14) 0.0002(14) -0.0057(17)
C6 0.080(3) 0.069(2) 0.0381(16) -0.0180(16) -0.0031(18) -0.002(2)
C7 0.086(3) 0.0408(18) 0.055(2) -0.0076(15) -0.0220(19) -0.0065(18)
C8 0.078(2) 0.0379(17) 0.0537(19) 0.0074(16) -0.0194(18) -0.0147(18)
C9 0.0518(18) 0.0367(15) 0.0363(14) 0.0026(12) -0.0042(13) -0.0012(14)
C10 0.0316(15) 0.0424(17) 0.0436(16) -0.0049(13) 0.0046(12) -0.0065(13)
C11 0.0366(16) 0.0491(18) 0.0550(18) -0.0083(15) 0.0070(14) -0.0016(14)
C12 0.0375(18) 0.051(2) 0.075(2) -0.0162(17) 0.0130(16) 0.0024(16)
C13 0.0436(19) 0.066(2) 0.066(2) -0.0296(18) 0.0167(17) -0.0055(18)
C14 0.050(2) 0.066(2) 0.0486(18) -0.0199(17) 0.0121(15) -0.0031(17)
C15 0.0413(17) 0.0520(19) 0.0429(16) -0.0121(14) 0.0070(14) -0.0017(15)
C16 0.0347(14) 0.0360(14) 0.0319(13) 0.0087(12) 0.0014(11) 0.0010(12)
C17 0.0407(16) 0.0367(16) 0.0344(14) 0.0040(12) -0.0015(12) -0.0036(13)
C18 0.0472(18) 0.0454(17) 0.0445(16) 0.0057(14) -0.0091(15) -0.0031(15)
C19 0.0450(18) 0.0536(19) 0.0481(17) 0.0104(15) -0.0131(14) 0.0027(16)
C20 0.0467(18) 0.0435(17) 0.0541(18) 0.0131(14) 0.0028(15) 0.0090(15)
C21 0.0414(16) 0.0385(15) 0.0348(14) 0.0077(11) 0.0033(12) 0.0051(14)
C22 0.0452(16) 0.0415(16) 0.0382(14) -0.0056(13) -0.0052(13) -0.0025(15)
C23 0.061(2) 0.0440(19) 0.068(2) -0.0103(16) -0.0129(18) -0.0033(17)
C24 0.059(2) 0.060(2) 0.0401(16) -0.0062(14) 0.0016(16) -0.0001(17)
C25 0.0540(19) 0.0457(18) 0.0369(15) -0.0001(13) 0.0043(13) 0.0131(15)
C26 0.111(3) 0.045(2) 0.063(2) -0.0070(17) 0.004(2) -0.004(2)
C27 0.066(2) 0.094(3) 0.0441(18) -0.0035(19) 0.0094(17) 0.025(2)
C28 0.0419(16) 0.0428(17) 0.0426(16) 0.0035(13) 0.0043(13) 0.0109(14)
C29 0.0510(19) 0.0407(17) 0.0540(18) 0.0046(14) 0.0027(15) 0.0097(16)
C30 0.108(3) 0.044(2) 0.084(3) 0.003(2) -0.011(3) 0.024(2)
C31 0.155(5) 0.062(3) 0.102(3) 0.007(3) -0.047(4) 0.040(3)
C32 0.120(4) 0.078(3) 0.072(3) 0.005(2) -0.035(3) 0.038(3)
C33 0.060(2) 0.059(2) 0.0457(17) 0.0065(15) -0.0089(16) 0.0157(19)
C34 0.0459(18) 0.0380(16) 0.0556(18) -0.0055(14) 0.0060(15) -0.0010(15)
C35 0.053(2) 0.064(2) 0.062(2) -0.0190(17) 0.0075(17) -0.0072(19)
C36 0.061(2) 0.061(2) 0.088(3) -0.002(2) 0.018(2) -0.011(2)
C37 0.060(2) 0.068(2) 0.0411(16) 0.0062(15) -0.0093(16) 0.0087(19)
C38 0.081(3) 0.087(3) 0.0456(19) 0.0111(19) -0.0040(19) 0.007(2)
C39 0.067(3) 0.115(4) 0.056(2) 0.008(2) -0.015(2) 0.007(3)

loop_
_atom_type_symbol
_atom_type_description
_atom_type_scat_dispersion_real
_atom_type_scat_dispersion_imag
_atom_type_scat_source
C C 0.0033 0.0016 'International Tables Vol C Tables 4.2.6.8 and 6.1.1.4'
H H 0.0000 0.0000 'International Tables Vol C Tables 4.2.6.8 and 6.1.1.4'
N N 0.0061 0.0033 'International Tables Vol C Tables 4.2.6.8 and 6.1.1.4'
P P 0.1023 0.0942 'International Tables Vol C Tables 4.2.6.8 and 6.1.1.4'
Al Al 0.0645 0.0514 'International Tables Vol C Tables 4.2.6.8 and 6.1.1.4'

loop_
_geom_angle_atom_site_label_1
_geom_angle_atom_site_label_2
_geom_angle_atom_site_label_3
_geom_angle
N1 Al1 N2 95.07(10)
N1 Al1 C2 115.47(12)
N2 Al1 C2 111.24(12)
N1 Al1 C1 109.37(12)
N2 Al1 C1 117.23(12)
C2 Al1 C1 108.26(14)
N1 P1 C4 108.03(12)
N1 P1 P2 95.37(8)
C4 P1 P2 98.37(9)
N2 P2 C3 115.72(13)
N2 P2 C10 114.08(13)
C3 P2 C10 101.46(14)
N2 P2 P1 105.04(9)
C3 P2 P1 110.50(11)
C10 P2 P1 110.11(10)
C16 N1 P1 115.48(16)
C16 N1 Al1 119.17(17)
P1 N1 Al1 123.70(13)
C28 N2 P2 118.1(2)
C28 N2 Al1 124.93(19)
P2 N2 Al1 116.92(13)
C9 C4 C5 118.5(3)
C9 C4 P1 117.1(2)
C5 C4 P1 124.4(2)
C6 C5 C4 119.5(3)
C7 C6 C5 120.7(3)
C8 C7 C6 120.3(3)
C7 C8 C9 120.2(3)
C4 C9 C8 120.8(3)
C15 C10 C11 119.1(3)
C15 C10 P2 120.9(2)
C11 C10 P2 120.0(2)
C12 C11 C10 120.3(3)
C13 C12 C11 120.3(3)
C12 C13 C14 120.4(3)
C13 C14 C15 119.5(3)
C10 C15 C14 120.4(3)
C17 C16 C21 120.2(3)
C17 C16 N1 121.2(2)
C21 C16 N1 118.6(2)
C18 C17 C16 118.9(3)
C18 C17 C22 118.7(3)
C16 C17 C22 122.4(3)
C19 C18 C17 121.5(3)
C18 C19 C20 119.3(3)
C19 C20 C21 122.0(3)
C20 C21 C16 118.0(3)
C20 C21 C25 119.3(3)
C16 C21 C25 122.6(3)
C17 C22 C23 113.8(3)
C17 C22 C24 109.4(3)
C23 C22 C24 110.3(3)
C21 C25 C26 110.7(2)
C21 C25 C27 112.2(3)
C26 C25 C27 111.6(3)
C29 C28 C33 120.4(3)
C29 C28 N2 119.5(3)
C33 C28 N2 120.1(3)
C30 C29 C28 118.5(3)
C30 C29 C34 117.2(3)
C28 C29 C34 124.2(3)
C31 C30 C29 121.6(4)
C30 C31 C32 119.3(4)
C31 C32 C33 122.3(4)
C32 C33 C28 117.8(3)
C32 C33 C37 117.8(3)
C28 C33 C37 124.2(3)
C35 C34 C29 113.5(3)
C35 C34 C36 108.0(3)
C29 C34 C36 109.9(3)
C33 C37 C39 113.4(3)
C33 C37 C38 110.1(3)
C39 C37 C38 108.9(3)

loop_
_geom_bond_atom_site_label_1
_geom_bond_atom_site_label_2
_geom_bond_distance
Al1 N1 1.892(2)
Al1 N2 1.929(2)
Al1 C2 2.011(3)
Al1 C1 2.015(3)
P1 N1 1.673(2)
P1 C4 1.834(3)
P1 P2 2.2367(11)
P2 N2 1.634(2)
P2 C3 1.802(3)
P2 C10 1.810(3)
N1 C16 1.451(3)
N2 C28 1.454(4)
C4 C9 1.384(4)
C4 C5 1.404(4)
C5 C6 1.390(5)
C6 C7 1.374(5)
C7 C8 1.353(5)
C8 C9 1.393(4)
C10 C15 1.391(4)
C10 C11 1.392(4)
C11 C12 1.383(4)
C12 C13 1.375(5)
C13 C14 1.386(5)
C14 C15 1.393(4)
C16 C17 1.402(4)
C16 C21 1.416(4)
C17 C18 1.391(4)
C17 C22 1.514(4)
C18 C19 1.374(5)
C19 C20 1.377(4)
C20 C21 1.392(4)
C21 C25 1.521(4)
C22 C23 1.516(4)
C22 C24 1.529(4)
C25 C26 1.532(5)
C25 C27 1.536(4)
C28 C29 1.413(4)
C28 C33 1.418(4)
C29 C30 1.395(5)
C29 C34 1.537(4)
C30 C31 1.371(6)
C31 C32 1.384(7)
C32 C33 1.389(5)
C33 C37 1.503(5)
C34 C35 1.515(4)
C34 C36 1.546(5)
C37 C39 1.539(5)
C37 C38 1.543(5)
